data_4500308
loop_
_publ_author_name
'Seaton, Colin C.'
'Parkin, Andrew'

_publ_section_title
;
 Making Benzamide Cocrystals with Benzoic Acids: The Influence of Chemical
 Structure.
;
_journal_issue 5
_journal_name_full 'Crystal Growth &amp; Design'
_journal_page_first 1502
_journal_paper_doi 10.1021/cg101403j
_journal_volume 11
_journal_year 2011
_chemical_formula_moiety 'C14 H11 N3 O7'
_chemical_formula_sum 'C14 H11 N3 O7'
_chemical_formula_weight 333.26
_space_group_IT_number 14
_symmetry_cell_setting monoclinic
_symmetry_space_group_name_Hall '-P 2ybc'
_symmetry_space_group_name_H-M 'P 1 21/c 1'
_atom_sites_solution_hydrogens difmap
_atom_sites_solution_primary direct
_audit_creation_date 07-06-18
_audit_creation_method CRYSTALS_ver_12.84
_audit_update_record
;
2009-08-13 # Formatted by publCIF
;
_cell_angle_alpha 90
_cell_angle_beta 99.334(7)
_cell_angle_gamma 90
_cell_formula_units_Z 4
_cell_length_a 8.4617(18)
_cell_length_b 10.738(2)
_cell_length_c 16.049(3)
_cell_measurement_reflns_used 1941
_cell_measurement_temperature 100
_cell_measurement_theta_max 28
_cell_measurement_theta_min 2
_cell_volume 1438.9(5)
_computing_cell_refinement 'APEX2 (Bruker-Nonius, 2006)'
_computing_data_collection 'APEX2 (Bruker-Nonius, 2006)'
_computing_data_reduction 'APEX2 (Bruker-Nonius, 2006)'
_computing_molecular_graphics CrystalMaker
_computing_publication_material 'CRYSTALS (Betteridge et al., 2003)'
_computing_structure_refinement 'CRYSTALS (Betteridge et al., 2003)'
_computing_structure_solution 'SIR92 (Altomare et al., 1994)'
_diffrn_ambient_temperature 100
_diffrn_measured_fraction_theta_full 0.961
_diffrn_measured_fraction_theta_max 0.942
_diffrn_measurement_device_type 'Bruker APEX2 CCD'
_diffrn_measurement_method '\f & \w scans'
_diffrn_radiation_monochromator graphite
_diffrn_radiation_type 'Mo K\a'
_diffrn_radiation_wavelength 0.71073
_diffrn_reflns_av_R_equivalents 0.033
_diffrn_reflns_limit_h_max 8
_diffrn_reflns_limit_h_min -11
_diffrn_reflns_limit_k_max 14
_diffrn_reflns_limit_k_min -14
_diffrn_reflns_limit_l_max 21
_diffrn_reflns_limit_l_min -11
_diffrn_reflns_number 8755
_diffrn_reflns_theta_full 25.017
_diffrn_reflns_theta_max 28.109
_diffrn_reflns_theta_min 2.292
_diffrn_standards_number 0
_exptl_absorpt_coefficient_mu 0.126
_exptl_absorpt_correction_T_max 0.93
_exptl_absorpt_correction_T_min 0.74
_exptl_absorpt_correction_type multi-scan
_exptl_absorpt_process_details 'SADABS (Siemens, 1996)'
_exptl_crystal_colour colourless
_exptl_crystal_density_diffrn 1.538
_exptl_crystal_density_method 'not measured'
_exptl_crystal_description block
_exptl_crystal_F_000 688
_exptl_crystal_size_max 0.60
_exptl_crystal_size_mid 0.25
_exptl_crystal_size_min 0.10
_refine_diff_density_max 0.37
_refine_diff_density_min -0.39
_refine_ls_extinction_method None
_refine_ls_goodness_of_fit_ref 0.9018
_refine_ls_hydrogen_treatment refall
_refine_ls_matrix_type full
_refine_ls_number_parameters 261
_refine_ls_number_reflns 3313
_refine_ls_number_restraints 0
_refine_ls_R_factor_all 0.0529
_refine_ls_R_factor_gt 0.0384
_refine_ls_shift/su_max 0.000364
_refine_ls_structure_factor_coef Fsqd
_refine_ls_weighting_details
;
 Method= Modified Sheldrick 
 w=1/[\s^2^(F^2^) + ( 0.05P)^2^ + 0.04P] 
 ,where P=(max(Fo^2^,0) + 2Fc^2^)/3 
;
_refine_ls_weighting_scheme calc
_refine_ls_wR_factor_all 0.0980
_refine_ls_wR_factor_gt 0.0931
_refine_ls_wR_factor_ref 0.0980
_reflns_limit_h_max 11
_reflns_limit_h_min -11
_reflns_limit_k_max 14
_reflns_limit_k_min 0
_reflns_limit_l_max 21
_reflns_limit_l_min 0
_reflns_number_gt 2491
_reflns_number_total 3313
_reflns_threshold_expression I>2.0\s(I)
_oxford_diffrn_Wilson_B_factor 0.00
_oxford_diffrn_Wilson_scale 0.00
_oxford_refine_ls_scale 0.4833(8)
_oxford_structure_analysis_title 'solve in P2(1)/c'
_cod_data_source_file cg101403j_si_002.cif
_cod_data_source_block 35dnba_bza
_cod_depositor_comments
;
The following automatic conversions were performed:

'_symmetry_cell_setting' value 'Monoclinic' changed to 'monoclinic'
according to /home/saulius/struct/CIF-dictionaries/cif_core.dic
dictionary named 'cif_core.dic' version 2.4.1 from 2010-06-29.

Automatic conversion script
Id: cif_fix_values 1715 2011-07-08 13:25:40Z adriana 
;
_cod_original_cell_volume 1438.8(5)
_cod_original_sg_symbol_H-M 'P 1 21/c 1 '
_cod_database_code 4500308

loop_
_symmetry_equiv_pos_as_xyz
x,y,z
-x,-y,-z
-x,y+1/2,-z+1/2
x,-y+1/2,z+1/2

loop_
_atom_site_label
_atom_site_type_symbol
_atom_site_fract_x
_atom_site_fract_y
_atom_site_fract_z
_atom_site_U_iso_or_equiv
_atom_site_occupancy
_atom_site_adp_type
C1 C 0.88649(17) -0.23062(14) 0.74429(9) 0.0129 1.0000 Uani
C2 C 0.98126(18) -0.30994(14) 0.70479(9) 0.0140 1.0000 Uani
C3 C 0.99506(17) -0.28115(14) 0.62117(9) 0.0138 1.0000 Uani
C4 C 0.92377(18) -0.17606(14) 0.57879(9) 0.0141 1.0000 Uani
C5 C 0.83285(18) -0.09698(14) 0.62259(9) 0.0142 1.0000 Uani
C6 C 0.81111(18) -0.12451(14) 0.70555(9) 0.0141 1.0000 Uani
C7 C 0.74886(18) 0.01674(14) 0.57996(9) 0.0157 1.0000 Uani
O8 O 0.76525(14) 0.02751(11) 0.49930(6) 0.0204 1.0000 Uani
O9 O 0.67309(14) 0.08851(10) 0.61817(7) 0.0215 1.0000 Uani
N10 N 1.08426(15) -0.36902(12) 0.57458(8) 0.0166 1.0000 Uani
O11 O 1.07102(15) -0.35565(11) 0.49716(7) 0.0262 1.0000 Uani
O12 O 1.16482(14) -0.45186(10) 0.61509(7) 0.0226 1.0000 Uani
N13 N 0.85843(16) -0.26453(12) 0.83072(8) 0.0160 1.0000 Uani
O14 O 0.94331(14) -0.34748(11) 0.86875(7) 0.0225 1.0000 Uani
O15 O 0.75018(14) -0.20897(10) 0.85896(7) 0.0213 1.0000 Uani
C16 C 0.43811(18) 0.38218(14) 0.37946(9) 0.0137 1.0000 Uani
C17 C 0.51424(18) 0.28043(14) 0.43737(9) 0.0144 1.0000 Uani
O18 O 0.62341(14) 0.21359(10) 0.41598(7) 0.0201 1.0000 Uani
N19 N 0.46261(17) 0.26253(13) 0.51152(8) 0.0182 1.0000 Uani
C20 C 0.47202(19) 0.38533(15) 0.29608(9) 0.0159 1.0000 Uani
C21 C 0.40476(19) 0.47782(15) 0.23989(10) 0.0175 1.0000 Uani
C22 C 0.30370(19) 0.56814(15) 0.26579(10) 0.0181 1.0000 Uani
C23 C 0.27123(19) 0.56683(15) 0.34890(10) 0.0190 1.0000 Uani
C24 C 0.33748(18) 0.47388(14) 0.40527(10) 0.0161 1.0000 Uani
H2 H 0.749(2) -0.0733(15) 0.7315(10) 0.014(4) 1.0000 Uiso
H3 H 0.538(2) 0.3214(16) 0.2784(10) 0.016(4) 1.0000 Uiso
H4 H 1.030(2) -0.3819(18) 0.7316(11) 0.024(5) 1.0000 Uiso
H5 H 0.938(2) -0.1593(16) 0.5207(10) 0.017(4) 1.0000 Uiso
H6 H 0.2566(19) 0.6353(15) 0.2278(10) 0.013(4) 1.0000 Uiso
H7 H 0.199(2) 0.6311(16) 0.3647(10) 0.018(4) 1.0000 Uiso
H8 H 0.310(2) 0.4754(16) 0.4613(10) 0.018(4) 1.0000 Uiso
H10 H 0.429(2) 0.4784(18) 0.1799(11) 0.033(5) 1.0000 Uiso
H12 H 0.380(2) 0.3079(18) 0.5281(12) 0.029(5) 1.0000 Uiso
H9 H 0.517(3) 0.202(2) 0.5526(14) 0.047(6) 1.0000 Uiso
H1 H 0.711(3) 0.102(2) 0.4724(13) 0.044(6) 1.0000 Uiso

loop_
_atom_site_aniso_label
_atom_site_aniso_U_11
_atom_site_aniso_U_22
_atom_site_aniso_U_33
_atom_site_aniso_U_23
_atom_site_aniso_U_13
_atom_site_aniso_U_12
C1 0.0137(7) 0.0166(7) 0.0078(7) 0.0001(5) 0.0002(6) -0.0047(6)
C2 0.0147(7) 0.0135(7) 0.0133(7) 0.0006(6) 0.0004(6) -0.0033(6)
C3 0.0128(7) 0.0143(7) 0.0147(7) -0.0024(5) 0.0039(6) -0.0019(6)
C4 0.0150(7) 0.0153(7) 0.0123(7) -0.0008(6) 0.0034(6) -0.0034(6)
C5 0.0156(7) 0.0132(7) 0.0138(7) 0.0007(5) 0.0025(6) -0.0011(6)
C6 0.0147(7) 0.0145(7) 0.0139(7) -0.0024(6) 0.0043(6) -0.0037(6)
C7 0.0159(8) 0.0162(8) 0.0158(7) 0.0016(6) 0.0050(6) -0.0009(6)
O8 0.0300(7) 0.0184(6) 0.0139(5) 0.0032(4) 0.0070(5) 0.0060(5)
O9 0.0263(6) 0.0208(6) 0.0187(6) 0.0039(4) 0.0077(5) 0.0070(5)
N10 0.0186(7) 0.0167(7) 0.0151(6) 0.0003(5) 0.0042(6) 0.0015(5)
O11 0.0370(7) 0.0303(7) 0.0127(5) -0.0010(5) 0.0078(5) 0.0094(6)
O12 0.0264(6) 0.0192(6) 0.0227(6) 0.0025(5) 0.0052(5) 0.0071(5)
N13 0.0201(7) 0.0158(6) 0.0125(6) -0.0010(5) 0.0041(5) -0.0037(5)
O14 0.0288(7) 0.0242(6) 0.0143(5) 0.0063(5) 0.0034(5) 0.0051(5)
O15 0.0272(6) 0.0220(6) 0.0172(6) 0.0001(4) 0.0111(5) 0.0024(5)
C16 0.0136(7) 0.0133(7) 0.0135(7) 0.0007(5) 0.0002(6) -0.0002(6)
C17 0.0153(7) 0.0145(7) 0.0130(7) -0.0020(5) 0.0011(6) -0.0036(6)
O18 0.0253(6) 0.0190(6) 0.0176(6) 0.0042(4) 0.0080(5) 0.0075(5)
N19 0.0190(7) 0.0215(7) 0.0146(7) 0.0021(5) 0.0043(6) 0.0029(6)
C20 0.0164(8) 0.0153(8) 0.0167(8) -0.0013(6) 0.0047(6) -0.0005(6)
C21 0.0162(7) 0.0210(8) 0.0155(8) 0.0030(6) 0.0031(6) -0.0007(6)
C22 0.0158(8) 0.0174(8) 0.0201(8) 0.0038(6) 0.0003(7) 0.0010(6)
C23 0.0181(8) 0.0172(8) 0.0225(9) -0.0012(6) 0.0056(7) 0.0037(6)
C24 0.0158(8) 0.0182(8) 0.0145(7) -0.0024(6) 0.0030(6) 0.0002(6)

loop_
_atom_type_symbol
_atom_type_scat_dispersion_real
_atom_type_scat_dispersion_imag
_atom_type_scat_Cromer_Mann_a1
_atom_type_scat_Cromer_Mann_b1
_atom_type_scat_Cromer_Mann_a2
_atom_type_scat_Cromer_Mann_b2
_atom_type_scat_Cromer_Mann_a3
_atom_type_scat_Cromer_Mann_b3
_atom_type_scat_Cromer_Mann_a4
_atom_type_scat_Cromer_Mann_b4
_atom_type_scat_Cromer_Mann_c
_atom_type_scat_source
C 0.0033 0.0016 2.3100 20.8439 1.0200 10.2075 1.5886 0.5687 0.8650 51.6512 0.2156 'International Tables Vol C 4.2.6.8 and 6.1.1.4'
H 0.0000 0.0000 0.4930 10.5109 0.3229 26.1257 0.1402 3.1424 0.0408 57.7998 0.0030 'International Tables Vol C 4.2.6.8 and 6.1.1.4'
N 0.0061 0.0033 12.2126 0.0057 3.1322 9.8933 2.0125 28.9975 1.1663 0.5826 -11.5290 'International Tables Vol C 4.2.6.8 and 6.1.1.4'
O 0.0106 0.0060 3.0485 13.2771 2.2868 5.7011 1.5463 0.3239 0.8670 32.9089 0.2508 'International Tables Vol C 4.2.6.8 and 6.1.1.4'

loop_
_geom_angle_atom_site_label_1
_geom_angle_atom_site_label_2
_geom_angle_atom_site_label_3
_geom_angle
_geom_angle_publ_flag
C2 C1 C6 123.39(13) yes
C2 C1 N13 117.73(13) yes
C6 C1 N13 118.82(13) yes
C1 C2 C3 116.45(14) yes
C1 C2 H4 122.2(10) no
C3 C2 H4 121.3(10) no
C2 C3 C4 123.11(13) yes
C2 C3 N10 118.09(13) yes
C4 C3 N10 118.76(13) yes
C3 C4 C5 118.04(13) yes
C3 C4 H5 120.1(10) no
C5 C4 H5 121.8(10) no
C4 C5 C6 120.82(14) yes
C4 C5 C7 120.91(13) yes
C6 C5 C7 118.20(13) yes
C5 C6 C1 118.13(14) yes
C5 C6 H2 118.8(10) no
C1 C6 H2 123.0(10) no
C5 C7 O8 113.18(12) yes
C5 C7 O9 121.58(13) yes
O8 C7 O9 125.24(14) yes
C7 O8 H1 112.5(12) no
C3 N10 O11 117.48(12) yes
C3 N10 O12 118.27(12) yes
O11 N10 O12 124.24(13) yes
C1 N13 O14 117.81(12) yes
C1 N13 O15 117.50(12) yes
O14 N13 O15 124.68(12) yes
C17 C16 C20 117.92(13) yes
C17 C16 C24 122.92(13) yes
C20 C16 C24 119.16(14) yes
C16 C17 O18 120.20(13) yes
C16 C17 N19 118.70(13) yes
O18 C17 N19 121.10(14) yes
C17 N19 H12 123.2(12) no
C17 N19 H9 120.0(13) no
H12 N19 H9 116.7(17) no
C16 C20 C21 120.22(14) yes
C16 C20 H3 118.7(10) no
C21 C20 H3 121.0(10) no
C20 C21 C22 120.31(14) yes
C20 C21 H10 119.3(11) no
C22 C21 H10 120.4(11) no
C21 C22 C23 119.86(14) yes
C21 C22 H6 121.9(9) no
C23 C22 H6 118.2(9) no
C22 C23 C24 120.04(14) yes
C22 C23 H7 117.7(10) no
C24 C23 H7 122.3(10) no
C16 C24 C23 120.40(13) yes
C16 C24 H8 122.4(10) no
C23 C24 H8 117.2(10) no

loop_
_geom_bond_atom_site_label_1
_geom_bond_atom_site_label_2
_geom_bond_distance
_geom_bond_publ_flag
C1 C2 1.391(2) yes
C1 C6 1.401(2) yes
C1 N13 1.4899(18) yes
C2 C3 1.400(2) yes
C2 H4 0.945(19) no
C3 C4 1.402(2) yes
C3 N10 1.4839(18) yes
C4 C5 1.408(2) yes
C4 H5 0.975(16) no
C5 C6 1.405(2) yes
C5 C7 1.519(2) yes
C6 H2 0.910(17) no
C7 O8 1.3291(17) yes
C7 O9 1.2282(18) yes
O8 H1 0.98(2) no
N10 O11 1.2375(16) yes
N10 O12 1.2388(16) yes
N13 O14 1.2407(17) yes
N13 O15 1.2390(16) yes
C16 C17 1.509(2) yes
C16 C20 1.414(2) yes
C16 C24 1.407(2) yes
C17 O18 1.2605(18) yes
C17 N19 1.3464(19) yes
N19 H12 0.926(19) no
N19 H9 0.98(2) no
C20 C21 1.399(2) yes
C20 H3 0.956(17) no
C21 C22 1.400(2) yes
C21 H10 1.018(18) no
C22 C23 1.405(2) yes
C22 H6 0.985(16) no
C23 C24 1.402(2) yes
C23 H7 0.981(17) no
C24 H8 0.967(16) no

loop_
_geom_hbond_atom_site_label_D
_geom_hbond_atom_site_label_H
_geom_hbond_atom_site_label_A
_geom_hbond_angle_DHA
_geom_hbond_distance_DH
_geom_hbond_distance_HA
_geom_hbond_distance_DA
_geom_hbond_publ_flag
N19 H9 O9 165 0.98 1.97 2.933(2) yes
O8 H1 O18 172 0.98 1.61 2.588(2) yes
